data_4338776
loop_
_publ_author_name
'Moussa, Jamal'
'Chamoreau, Lise-Marie'
'Degli Esposti, Alessandra'
'Gullo, Maria Pia'
'Barbieri, Andrea'
'Amouri, Hani'

_publ_section_title
;
 Tuning Excited States of Bipyridyl Platinum(II) Chromophores with
 \p-Bonded Catecholate Organometallic Ligands: Synthesis, Structures,
 TD-DFT Calculations, and Photophysical Properties.
;
_journal_issue 13
_journal_name_full 'Inorganic chemistry'
_journal_page_first 6624
_journal_page_last 6633
_journal_paper_doi 10.1021/ic500232w
_journal_volume 53
_journal_year 2014
_chemical_formula_moiety 'C26 H27 N2 O2 Pt Ru, B F4, 0.5 (C2 H3 N), H2 O'
_chemical_formula_sum 'C27 H30.5 B F4 N2.5 O3 Pt Ru'
_chemical_formula_weight 821.01
_chemical_name_systematic
;
 ?
;
_space_group_crystal_system triclinic
_space_group_IT_number 2
_space_group_name_Hall '-P 1'
_space_group_name_H-M_alt 'P -1'
_symmetry_space_group_name_Hall '-P 1'
_symmetry_space_group_name_H-M 'P -1'
_atom_sites_solution_hydrogens geom
_atom_sites_solution_primary direct
_atom_sites_solution_secondary difmap
_audit_creation_method SHELXL-2013
_cell_angle_alpha 107.1320(10)
_cell_angle_beta 95.7800(10)
_cell_angle_gamma 114.1270(10)
_cell_formula_units_Z 2
_cell_length_a 10.5774(2)
_cell_length_b 11.8718(2)
_cell_length_c 13.9090(4)
_cell_measurement_reflns_used 9952
_cell_measurement_temperature 200(2)
_cell_measurement_theta_max 32.1
_cell_measurement_theta_min 2.8
_cell_volume 1473.51(6)
_computing_cell_refinement 'Bruker SAINT'
_computing_data_collection 'Bruker APEX2'
_computing_data_reduction 'Bruker SAINT'
_computing_molecular_graphics 'ORTEP-3 for Windows (Farrugia, 2012)'
_computing_publication_material 'WinGX publication routines (Farrugia, 2012)'
_computing_structure_refinement 'SHELXL-2013 (Sheldrick, 2013)'
_computing_structure_solution 'SHELXS-97 (Sheldrick, 2008)'
_diffrn_ambient_temperature 200(2)
_diffrn_measured_fraction_theta_full 0.993
_diffrn_measured_fraction_theta_max 0.991
_diffrn_measurement_device_type 'Bruker APEX-II CCD'
_diffrn_measurement_method '\f and \w scans'
_diffrn_radiation_monochromator graphite
_diffrn_radiation_source 'fine-focus sealed tube'
_diffrn_radiation_type MoK\a
_diffrn_radiation_wavelength 0.71073
_diffrn_reflns_av_R_equivalents 0.0220
_diffrn_reflns_av_unetI/netI 0.0256
_diffrn_reflns_Laue_measured_fraction_full 0.993
_diffrn_reflns_Laue_measured_fraction_max 0.991
_diffrn_reflns_limit_h_max 15
_diffrn_reflns_limit_h_min -15
_diffrn_reflns_limit_k_max 17
_diffrn_reflns_limit_k_min -17
_diffrn_reflns_limit_l_max 18
_diffrn_reflns_limit_l_min -20
_diffrn_reflns_number 36752
_diffrn_reflns_point_group_measured_fraction_full 0.993
_diffrn_reflns_point_group_measured_fraction_max 0.991
_diffrn_reflns_theta_full 25.242
_diffrn_reflns_theta_max 32.091
_diffrn_reflns_theta_min 2.186
_exptl_absorpt_coefficient_mu 5.311
_exptl_absorpt_correction_T_max 0.746
_exptl_absorpt_correction_T_min 0.556
_exptl_absorpt_correction_type multi-scan
_exptl_absorpt_process_details
;
SADABS, Bruker AXS Inc., Madison,
Wisconsin, USA.
;
_exptl_crystal_colour brown
_exptl_crystal_density_diffrn 1.850
_exptl_crystal_density_method 'not measured'
_exptl_crystal_description block
_exptl_crystal_F_000 794
_exptl_crystal_size_max 0.24
_exptl_crystal_size_mid 0.22
_exptl_crystal_size_min 0.13
_refine_diff_density_max 1.833
_refine_diff_density_min -0.982
_refine_diff_density_rms 0.114
_refine_ls_extinction_method none
_refine_ls_goodness_of_fit_ref 1.042
_refine_ls_hydrogen_treatment constr
_refine_ls_matrix_type full
_refine_ls_number_parameters 395
_refine_ls_number_reflns 10219
_refine_ls_number_restraints 2
_refine_ls_restrained_S_all 1.045
_refine_ls_R_factor_all 0.0402
_refine_ls_R_factor_gt 0.0284
_refine_ls_shift/su_max 0.005
_refine_ls_shift/su_mean 0.000
_refine_ls_structure_factor_coef Fsqd
_refine_ls_weighting_details 'w=1/[\s^2^(Fo^2^)+(0.0364P)^2^+1.6583P] where P=(Fo^2^+2Fc^2^)/3'
_refine_ls_weighting_scheme calc
_refine_ls_wR_factor_gt 0.0684
_refine_ls_wR_factor_ref 0.0744
_reflns_Friedel_coverage 0.000
_reflns_number_gt 8666
_reflns_number_total 10219
_reflns_threshold_expression 'I > 2\s(I)'
_cod_data_source_file ic500232w_si_002.cif
_cod_data_source_block jm_11_8
_cod_depositor_comments 'Adding full bibliography for 4338773--4338776.cif.'
_cod_original_formula_sum 'C27 H30.50 B F4 N2.50 O3 Pt Ru'
_cod_database_code 4338776
_shelx_space_group_comment
;
The symmetry employed for this shelxl refinement is uniquely defined
by the following loop, which should always be used as a source of
symmetry information in preference to the above space-group names.
They are only intended as comments.
;
_shelxl_version_number 2013-4

loop_
_space_group_symop_operation_xyz
'x, y, z'
'-x, -y, -z'

loop_
_atom_site_label
_atom_site_type_symbol
_atom_site_fract_x
_atom_site_fract_y
_atom_site_fract_z
_atom_site_U_iso_or_equiv
_atom_site_adp_type
_atom_site_occupancy
_atom_site_site_symmetry_order
_atom_site_calc_flag
_atom_site_refinement_flags_posn
_atom_site_refinement_flags_adp
_atom_site_refinement_flags_occupancy
_atom_site_disorder_assembly
_atom_site_disorder_group
Ru1 Ru 0.18172(2) 0.32347(2) -0.29899(2) 0.03011(5) Uani 1 1 d . . . . .
Pt1 Pt 0.13923(2) 0.47242(2) 0.01830(2) 0.03056(4) Uani 1 1 d . . . . .
N1 N 0.2608(3) 0.6316(3) 0.1449(2) 0.0326(5) Uani 1 1 d . . . . .
N2 N 0.0870(3) 0.3953(3) 0.1257(2) 0.0343(5) Uani 1 1 d . . . . .
O1 O 0.1989(2) 0.5560(2) -0.08574(17) 0.0342(4) Uani 1 1 d . . . . .
O2 O 0.0156(2) 0.3077(2) -0.10779(17) 0.0345(4) Uani 1 1 d . . . . .
C1 C 0.1266(3) 0.4687(3) -0.1815(2) 0.0317(6) Uani 1 1 d . . . . .
C2 C 0.0285(3) 0.3357(3) -0.1931(2) 0.0312(6) Uani 1 1 d . . . . .
C3 C -0.0467(3) 0.2387(3) -0.2942(3) 0.0373(7) Uani 1 1 d . . . . .
H3 H -0.1060 0.1491 -0.3030 0.045 Uiso 1 1 calc R U . . .
C4 C -0.0333(4) 0.2756(4) -0.3824(3) 0.0426(7) Uani 1 1 d . . . . .
H4 H -0.0893 0.2121 -0.4497 0.051 Uiso 1 1 calc R U . . .
C5 C 0.0625(4) 0.4056(4) -0.3707(3) 0.0424(7) Uani 1 1 d . . . . .
H5 H 0.0707 0.4296 -0.4300 0.051 Uiso 1 1 calc R U . . .
C6 C 0.1470(4) 0.5012(3) -0.2707(3) 0.0375(6) Uani 1 1 d . . . . .
H6 H 0.2170 0.5868 -0.2637 0.045 Uiso 1 1 calc R U . . .
C7 C 0.4092(4) 0.3989(4) -0.2455(3) 0.0475(9) Uani 1 1 d . . . . .
C8 C 0.3398(4) 0.2931(4) -0.2133(3) 0.0476(9) Uani 1 1 d . . . . .
C9 C 0.2570(4) 0.1766(4) -0.3020(3) 0.0458(8) Uani 1 1 d . . . . .
C10 C 0.2760(4) 0.2093(4) -0.3908(3) 0.0429(8) Uani 1 1 d . . . . .
C11 C 0.3703(4) 0.3477(4) -0.3567(3) 0.0461(8) Uani 1 1 d . . . . .
C12 C 0.5079(5) 0.5420(5) -0.1767(5) 0.091(2) Uani 1 1 d . . . . .
H12A H 0.4664 0.5697 -0.1198 0.136 Uiso 1 1 calc R U . . .
H12B H 0.5199 0.5984 -0.2177 0.136 Uiso 1 1 calc R U . . .
H12C H 0.6013 0.5507 -0.1478 0.136 Uiso 1 1 calc R U . . .
C13 C 0.3560(7) 0.3072(8) -0.1006(4) 0.092(2) Uani 1 1 d . . . . .
H13A H 0.2767 0.2311 -0.0949 0.139 Uiso 1 1 calc R U . . .
H13B H 0.3547 0.3894 -0.0600 0.139 Uiso 1 1 calc R U . . .
H13C H 0.4470 0.3101 -0.0738 0.139 Uiso 1 1 calc R U . . .
C14 C 0.1712(6) 0.0403(5) -0.2999(6) 0.0869(19) Uani 1 1 d . . . . .
H14A H 0.2338 -0.0010 -0.2947 0.130 Uiso 1 1 calc R U . . .
H14B H 0.0941 -0.0148 -0.3640 0.130 Uiso 1 1 calc R U . . .
H14C H 0.1298 0.0480 -0.2398 0.130 Uiso 1 1 calc R U . . .
C15 C 0.2194(6) 0.1138(6) -0.5014(4) 0.0798(16) Uani 1 1 d . . . . .
H15A H 0.2002 0.1575 -0.5467 0.120 Uiso 1 1 calc R U . . .
H15B H 0.1306 0.0365 -0.5082 0.120 Uiso 1 1 calc R U . . .
H15C H 0.2905 0.0848 -0.5218 0.120 Uiso 1 1 calc R U . . .
C16 C 0.4234(6) 0.4208(6) -0.4270(5) 0.0832(18) Uani 1 1 d . . . . .
H16A H 0.5021 0.4059 -0.4492 0.125 Uiso 1 1 calc R U . . .
H16B H 0.4576 0.5161 -0.3896 0.125 Uiso 1 1 calc R U . . .
H16C H 0.3452 0.3885 -0.4881 0.125 Uiso 1 1 calc R U . . .
C17 C 0.3388(4) 0.7535(3) 0.1450(3) 0.0401(7) Uani 1 1 d . . . . .
H17 H 0.3369 0.7668 0.0809 0.048 Uiso 1 1 calc R U . . .
C18 C 0.4224(4) 0.8607(4) 0.2367(3) 0.0479(8) Uani 1 1 d . . . . .
H18 H 0.4770 0.9466 0.2357 0.057 Uiso 1 1 calc R U . . .
C19 C 0.4250(4) 0.8405(4) 0.3299(3) 0.0476(8) Uani 1 1 d . . . . .
H19 H 0.4829 0.9124 0.3934 0.057 Uiso 1 1 calc R U . . .
C20 C 0.3431(4) 0.7154(4) 0.3301(3) 0.0424(7) Uani 1 1 d . . . . .
H20 H 0.3437 0.7005 0.3936 0.051 Uiso 1 1 calc R U . . .
C21 C 0.2600(3) 0.6118(3) 0.2365(3) 0.0348(6) Uani 1 1 d . . . . .
C22 C 0.1605(4) 0.4769(3) 0.2253(3) 0.0365(6) Uani 1 1 d . . . . .
C23 C 0.1342(4) 0.4335(4) 0.3070(3) 0.0464(8) Uani 1 1 d . . . . .
H23 H 0.1880 0.4901 0.3764 0.056 Uiso 1 1 calc R U . . .
C24 C 0.0285(5) 0.3066(4) 0.2854(4) 0.0580(10) Uani 1 1 d . . . . .
H24 H 0.0084 0.2750 0.3401 0.070 Uiso 1 1 calc R U . . .
C25 C -0.0480(5) 0.2259(4) 0.1843(4) 0.0597(11) Uani 1 1 d . . . . .
H25 H -0.1225 0.1391 0.1691 0.072 Uiso 1 1 calc R U . . .
C26 C -0.0157(4) 0.2719(4) 0.1057(3) 0.0473(8) Uani 1 1 d . . . . .
H26 H -0.0671 0.2152 0.0358 0.057 Uiso 1 1 calc R U . . .
B1 B 0.3433(6) 0.7674(5) 0.6124(4) 0.0548(11) Uani 1 1 d . . . . .
F1A F 0.2919(15) 0.6431(11) 0.5528(11) 0.087(4) Uani 0.5 1 d . . P A 1
F2A F 0.254(2) 0.809(2) 0.6128(16) 0.231(9) Uani 0.5 1 d . . P A 1
F3A F 0.393(2) 0.7852(18) 0.7094(10) 0.187(10) Uani 0.5 1 d . . P A 1
F4A F 0.4525(15) 0.8375(9) 0.5771(7) 0.124(5) Uani 0.5 1 d . . P A 1
F1B F 0.2310(19) 0.6487(13) 0.5507(11) 0.150(8) Uani 0.5 1 d . . P A 2
F2B F 0.4572(19) 0.757(2) 0.6086(18) 0.233(9) Uani 0.5 1 d . . P A 2
F3B F 0.3337(15) 0.8126(11) 0.7086(8) 0.092(4) Uani 0.5 1 d . . P A 2
F4B F 0.3428(13) 0.8583(6) 0.5674(5) 0.079(2) Uani 0.5 1 d . . P A 2
N3 N -0.171(2) -0.078(2) -0.0268(14) 0.163(6) Uiso 0.5 1 d D . P B 1
C27 C -0.2132(16) -0.0850(14) -0.1033(11) 0.094(4) Uiso 0.5 1 d D . P B 1
C28 C -0.2072(12) -0.0589(11) -0.1875(8) 0.071(3) Uiso 0.5 1 d D . P B 1
O2W O 0.5242(18) 0.9594(15) -0.0152(13) 0.164(5) Uiso 0.5 1 d . . P C 1
O1W O -0.3268(12) 0.0035(11) -0.0525(9) 0.120(3) Uiso 0.5 1 d . . P D 2

loop_
_atom_site_aniso_label
_atom_site_aniso_U_11
_atom_site_aniso_U_22
_atom_site_aniso_U_33
_atom_site_aniso_U_23
_atom_site_aniso_U_13
_atom_site_aniso_U_12
Ru1 0.03169(11) 0.03339(11) 0.02907(11) 0.01037(9) 0.01026(9) 0.01873(9)
Pt1 0.03219(6) 0.03053(6) 0.03216(6) 0.01056(4) 0.01193(4) 0.01725(5)
N1 0.0333(12) 0.0343(12) 0.0341(13) 0.0111(10) 0.0113(10) 0.0196(11)
N2 0.0380(13) 0.0358(12) 0.0356(13) 0.0149(11) 0.0139(11) 0.0209(11)
O1 0.0374(11) 0.0312(10) 0.0331(11) 0.0106(9) 0.0119(9) 0.0152(9)
O2 0.0353(11) 0.0318(10) 0.0372(11) 0.0120(9) 0.0143(9) 0.0156(9)
C1 0.0324(14) 0.0329(13) 0.0335(15) 0.0101(11) 0.0100(11) 0.0196(12)
C2 0.0314(13) 0.0318(13) 0.0335(14) 0.0102(11) 0.0120(11) 0.0177(11)
C3 0.0302(14) 0.0369(15) 0.0398(17) 0.0059(13) 0.0083(12) 0.0167(12)
C4 0.0402(17) 0.0515(19) 0.0358(16) 0.0071(14) 0.0044(13) 0.0285(16)
C5 0.0506(19) 0.0525(19) 0.0353(16) 0.0165(15) 0.0106(14) 0.0339(17)
C6 0.0437(17) 0.0407(16) 0.0386(16) 0.0178(13) 0.0147(14) 0.0260(14)
C7 0.0349(16) 0.0437(18) 0.056(2) 0.0036(16) 0.0055(15) 0.0229(15)
C8 0.053(2) 0.072(2) 0.0397(18) 0.0225(18) 0.0177(16) 0.047(2)
C9 0.0438(18) 0.0444(18) 0.067(2) 0.0274(17) 0.0262(17) 0.0288(16)
C10 0.0407(17) 0.0491(18) 0.0403(17) 0.0064(14) 0.0120(14) 0.0284(15)
C11 0.0450(18) 0.058(2) 0.060(2) 0.0342(19) 0.0303(17) 0.0332(17)
C12 0.046(2) 0.057(3) 0.119(5) -0.023(3) -0.012(3) 0.024(2)
C13 0.121(5) 0.178(7) 0.055(3) 0.062(4) 0.043(3) 0.122(5)
C14 0.072(3) 0.064(3) 0.169(6) 0.073(4) 0.064(4) 0.043(3)
C15 0.074(3) 0.098(4) 0.052(3) -0.008(3) 0.010(2) 0.053(3)
C16 0.091(4) 0.102(4) 0.123(5) 0.084(4) 0.076(4) 0.065(3)
C17 0.0401(16) 0.0368(15) 0.0413(18) 0.0126(14) 0.0107(14) 0.0169(14)
C18 0.0411(18) 0.0363(16) 0.055(2) 0.0072(15) 0.0080(16) 0.0148(14)
C19 0.0412(18) 0.0469(19) 0.0440(19) 0.0023(15) 0.0046(15) 0.0219(16)
C20 0.0444(18) 0.0501(19) 0.0334(16) 0.0081(14) 0.0076(14) 0.0280(16)
C21 0.0336(14) 0.0393(15) 0.0361(15) 0.0103(13) 0.0127(12) 0.0226(13)
C22 0.0409(16) 0.0407(16) 0.0379(16) 0.0152(13) 0.0150(13) 0.0265(14)
C23 0.060(2) 0.054(2) 0.0386(18) 0.0216(16) 0.0179(16) 0.0343(19)
C24 0.076(3) 0.061(2) 0.058(2) 0.038(2) 0.031(2) 0.035(2)
C25 0.075(3) 0.050(2) 0.061(3) 0.032(2) 0.026(2) 0.026(2)
C26 0.052(2) 0.0398(17) 0.049(2) 0.0178(16) 0.0145(17) 0.0192(16)
B1 0.076(3) 0.044(2) 0.039(2) 0.0143(18) 0.020(2) 0.022(2)
F1A 0.138(12) 0.044(5) 0.061(6) 0.006(4) 0.010(7) 0.037(7)
F2A 0.227(17) 0.28(2) 0.227(18) 0.014(15) 0.025(14) 0.221(18)
F3A 0.199(18) 0.149(14) 0.063(8) 0.052(9) -0.055(9) -0.046(11)
F4A 0.139(9) 0.074(5) 0.072(5) 0.004(4) 0.063(6) -0.022(5)
F1B 0.177(15) 0.070(8) 0.062(6) 0.034(6) -0.052(8) -0.060(7)
F2B 0.184(15) 0.28(2) 0.32(2) 0.085(19) 0.102(15) 0.195(17)
F3B 0.126(9) 0.062(4) 0.047(6) 0.003(4) 0.044(7) 0.012(5)
F4B 0.121(7) 0.042(3) 0.048(3) 0.015(2) 0.004(4) 0.021(4)

loop_
_atom_type_symbol
_atom_type_description
_atom_type_scat_dispersion_real
_atom_type_scat_dispersion_imag
_atom_type_scat_source
C C 0.0033 0.0016 'International Tables Vol C Tables 4.2.6.8 and 6.1.1.4'
H H 0.0000 0.0000 'International Tables Vol C Tables 4.2.6.8 and 6.1.1.4'
B B 0.0013 0.0007 'International Tables Vol C Tables 4.2.6.8 and 6.1.1.4'
F F 0.0171 0.0103 'International Tables Vol C Tables 4.2.6.8 and 6.1.1.4'
N N 0.0061 0.0033 'International Tables Vol C Tables 4.2.6.8 and 6.1.1.4'
O O 0.0106 0.0060 'International Tables Vol C Tables 4.2.6.8 and 6.1.1.4'
Pt Pt -1.7033 8.3905 'International Tables Vol C Tables 4.2.6.8 and 6.1.1.4'
Ru Ru -1.2594 0.8363 'International Tables Vol C Tables 4.2.6.8 and 6.1.1.4'

loop_
_geom_angle_atom_site_label_1
_geom_angle_atom_site_label_2
_geom_angle_atom_site_label_3
_geom_angle
C7 Ru1 C11 38.66(16)
C7 Ru1 C8 37.86(16)
C11 Ru1 C8 63.67(14)
C7 Ru1 C9 63.58(14)
C11 Ru1 C9 63.49(14)
C8 Ru1 C9 37.81(15)
C7 Ru1 C10 63.93(13)
C11 Ru1 C10 38.09(15)
C8 Ru1 C10 63.19(14)
C9 Ru1 C10 37.58(15)
C7 Ru1 C5 129.46(15)
C11 Ru1 C5 110.45(14)
C8 Ru1 C5 165.86(16)
C9 Ru1 C5 153.33(15)
C10 Ru1 C5 121.07(13)
C7 Ru1 C4 164.36(16)
C11 Ru1 C4 129.25(15)
C8 Ru1 C4 156.55(16)
C9 Ru1 C4 124.47(14)
C10 Ru1 C4 113.09(13)
C5 Ru1 C4 37.16(14)
C7 Ru1 C6 105.54(13)
C11 Ru1 C6 111.53(13)
C8 Ru1 C6 130.60(14)
C9 Ru1 C6 168.16(14)
C10 Ru1 C6 143.91(14)
C5 Ru1 C6 37.40(13)
C4 Ru1 C6 67.25(13)
C7 Ru1 C3 157.67(15)
C11 Ru1 C3 159.46(14)
C8 Ru1 C3 123.06(14)
C9 Ru1 C3 108.74(13)
C10 Ru1 C3 124.05(13)
C5 Ru1 C3 67.25(14)
C4 Ru1 C3 37.43(13)
C6 Ru1 C3 79.52(12)
C7 Ru1 C1 105.03(12)
C11 Ru1 C1 133.15(14)
C8 Ru1 C1 108.06(12)
C9 Ru1 C1 138.64(13)
C10 Ru1 C1 168.94(12)
C5 Ru1 C1 65.70(12)
C4 Ru1 C1 77.68(11)
C6 Ru1 C1 36.36(11)
C3 Ru1 C1 65.89(11)
C7 Ru1 C2 125.30(13)
C11 Ru1 C2 163.77(14)
C8 Ru1 C2 104.92(12)
C9 Ru1 C2 115.44(12)
C10 Ru1 C2 149.29(13)
C5 Ru1 C2 77.78(12)
C4 Ru1 C2 65.78(12)
C6 Ru1 C2 66.03(11)
C3 Ru1 C2 36.32(11)
C1 Ru1 C2 36.27(10)
N1 Pt1 N2 80.56(11)
N1 Pt1 O1 97.30(10)
N2 Pt1 O1 177.74(10)
N1 Pt1 O2 178.40(9)
N2 Pt1 O2 97.95(10)
O1 Pt1 O2 84.19(9)
C17 N1 C21 119.9(3)
C17 N1 Pt1 124.5(2)
C21 N1 Pt1 115.6(2)
C26 N2 C22 119.7(3)
C26 N2 Pt1 124.5(2)
C22 N2 Pt1 115.8(2)
C1 O1 Pt1 110.15(19)
C2 O2 Pt1 109.60(18)
O1 C1 C6 122.3(3)
O1 C1 C2 117.7(3)
C6 C1 C2 119.9(3)
O1 C1 Ru1 130.7(2)
C6 C1 Ru1 68.26(17)
C2 C1 Ru1 72.12(16)
O2 C2 C3 122.4(3)
O2 C2 C1 118.2(3)
C3 C2 C1 119.3(3)
O2 C2 Ru1 130.9(2)
C3 C2 Ru1 68.21(17)
C1 C2 Ru1 71.61(16)
C2 C3 C4 119.9(3)
C2 C3 Ru1 75.47(18)
C4 C3 Ru1 70.65(19)
C2 C3 H3 120.0
C4 C3 H3 120.0
Ru1 C3 H3 125.6
C5 C4 C3 120.3(3)
C5 C4 Ru1 71.37(19)
C3 C4 Ru1 71.92(18)
C5 C4 H4 119.8
C3 C4 H4 119.8
Ru1 C4 H4 129.3
C4 C5 C6 120.4(3)
C4 C5 Ru1 71.47(19)
C6 C5 Ru1 71.79(18)
C4 C5 H5 119.8
C6 C5 H5 119.8
Ru1 C5 H5 129.3
C1 C6 C5 119.8(3)
C1 C6 Ru1 75.39(17)
C5 C6 Ru1 70.81(18)
C1 C6 H6 120.1
C5 C6 H6 120.1
Ru1 C6 H6 125.4
C8 C7 C11 107.7(3)
C8 C7 C12 126.9(5)
C11 C7 C12 125.4(5)
C8 C7 Ru1 71.7(2)
C11 C7 Ru1 71.2(2)
C12 C7 Ru1 122.7(3)
C7 C8 C9 108.7(3)
C7 C8 C13 123.6(5)
C9 C8 C13 127.6(5)
C7 C8 Ru1 70.5(2)
C9 C8 Ru1 71.8(2)
C13 C8 Ru1 124.0(3)
C8 C9 C10 108.1(3)
C8 C9 C14 124.9(4)
C10 C9 C14 126.8(4)
C8 C9 Ru1 70.40(19)
C10 C9 Ru1 71.45(19)
C14 C9 Ru1 126.6(3)
C9 C10 C11 107.9(3)
C9 C10 C15 126.2(4)
C11 C10 C15 125.6(4)
C9 C10 Ru1 70.98(19)
C11 C10 Ru1 70.01(18)
C15 C10 Ru1 129.2(3)
C10 C11 C7 107.5(3)
C10 C11 C16 124.8(4)
C7 C11 C16 127.6(4)
C10 C11 Ru1 71.90(19)
C7 C11 Ru1 70.11(19)
C16 C11 Ru1 126.1(3)
C7 C12 H12A 109.5
C7 C12 H12B 109.5
H12A C12 H12B 109.5
C7 C12 H12C 109.5
H12A C12 H12C 109.5
H12B C12 H12C 109.5
C8 C13 H13A 109.5
C8 C13 H13B 109.5
H13A C13 H13B 109.5
C8 C13 H13C 109.5
H13A C13 H13C 109.5
H13B C13 H13C 109.5
C9 C14 H14A 109.5
C9 C14 H14B 109.5
H14A C14 H14B 109.5
C9 C14 H14C 109.5
H14A C14 H14C 109.5
H14B C14 H14C 109.5
C10 C15 H15A 109.5
C10 C15 H15B 109.5
H15A C15 H15B 109.5
C10 C15 H15C 109.5
H15A C15 H15C 109.5
H15B C15 H15C 109.5
C11 C16 H16A 109.5
C11 C16 H16B 109.5
H16A C16 H16B 109.5
C11 C16 H16C 109.5
H16A C16 H16C 109.5
H16B C16 H16C 109.5
N1 C17 C18 121.5(3)
N1 C17 H17 119.3
C18 C17 H17 119.3
C19 C18 C17 119.0(4)
C19 C18 H18 120.5
C17 C18 H18 120.5
C20 C19 C18 119.7(3)
C20 C19 H19 120.2
C18 C19 H19 120.2
C19 C20 C21 119.2(3)
C19 C20 H20 120.4
C21 C20 H20 120.4
N1 C21 C20 120.8(3)
N1 C21 C22 113.9(3)
C20 C21 C22 125.3(3)
N2 C22 C23 121.0(3)
N2 C22 C21 113.9(3)
C23 C22 C21 125.1(3)
C24 C23 C22 118.7(4)
C24 C23 H23 120.7
C22 C23 H23 120.7
C25 C24 C23 119.9(4)
C25 C24 H24 120.1
C23 C24 H24 120.1
C26 C25 C24 119.5(4)
C26 C25 H25 120.3
C24 C25 H25 120.3
N2 C26 C25 121.3(4)
N2 C26 H26 119.4
C25 C26 H26 119.4
F2A B1 F1A 113.2(11)
F2A B1 F3A 107.2(13)
F1A B1 F3A 110.3(12)
F2B B1 F3B 112.4(12)
F2A B1 F4A 110.1(13)
F1A B1 F4A 106.8(9)
F3A B1 F4A 109.2(11)
F2B B1 F1B 108.1(12)
F3B B1 F1B 114.4(10)
F2B B1 F4B 108.7(12)
F3B B1 F4B 107.1(7)
F1B B1 F4B 105.8(8)
N3 C27 C28 155.6(19)

loop_
_geom_bond_atom_site_label_1
_geom_bond_atom_site_label_2
_geom_bond_distance
_geom_bond_site_symmetry_2
Ru1 C7 2.151(3) .
Ru1 C11 2.166(3) .
Ru1 C8 2.167(3) .
Ru1 C9 2.185(3) .
Ru1 C10 2.191(3) .
Ru1 C5 2.205(3) .
Ru1 C4 2.206(3) .
Ru1 C6 2.217(3) .
Ru1 C3 2.222(3) .
Ru1 C1 2.310(3) .
Ru1 C2 2.317(3) .
Pt1 N1 1.980(3) .
Pt1 N2 1.983(3) .
Pt1 O1 1.999(2) .
Pt1 O2 2.009(2) .
N1 C17 1.340(4) .
N1 C21 1.363(4) .
N2 C26 1.343(5) .
N2 C22 1.356(4) .
O1 C1 1.330(4) .
O2 C2 1.328(4) .
C1 C6 1.415(5) .
C1 C2 1.440(4) .
C2 C3 1.418(4) .
C3 C4 1.421(5) .
C3 H3 0.9500 .
C4 C5 1.405(5) .
C4 H4 0.9500 .
C5 C6 1.418(5) .
C5 H5 0.9500 .
C6 H6 0.9500 .
C7 C8 1.401(6) .
C7 C11 1.429(6) .
C7 C12 1.511(6) .
C8 C9 1.410(6) .
C8 C13 1.510(6) .
C9 C10 1.410(6) .
C9 C14 1.509(6) .
C10 C11 1.422(6) .
C10 C15 1.498(6) .
C11 C16 1.496(6) .
C12 H12A 0.9800 .
C12 H12B 0.9800 .
C12 H12C 0.9800 .
C13 H13A 0.9800 .
C13 H13B 0.9800 .
C13 H13C 0.9800 .
C14 H14A 0.9800 .
C14 H14B 0.9800 .
C14 H14C 0.9800 .
C15 H15A 0.9800 .
C15 H15B 0.9800 .
C15 H15C 0.9800 .
C16 H16A 0.9800 .
C16 H16B 0.9800 .
C16 H16C 0.9800 .
C17 C18 1.388(5) .
C17 H17 0.9500 .
C18 C19 1.385(6) .
C18 H18 0.9500 .
C19 C20 1.382(6) .
C19 H19 0.9500 .
C20 C21 1.387(5) .
C20 H20 0.9500 .
C21 C22 1.463(5) .
C22 C23 1.388(5) .
C23 C24 1.378(6) .
C23 H23 0.9500 .
C24 C25 1.375(7) .
C24 H24 0.9500 .
C25 C26 1.372(6) .
C25 H25 0.9500 .
C26 H26 0.9500 .
B1 F2A 1.235(11) .
B1 F2B 1.264(12) .
B1 F1A 1.301(11) .
B1 F3A 1.320(14) .
B1 F3B 1.318(9) .
B1 F4A 1.355(9) .
B1 F1B 1.359(14) .
B1 F4B 1.399(8) .
N3 C27 1.078(14) .
C27 C28 1.298(13) .
O2W O2W 1.26(3) 2_675
